data_4123302
loop_
_publ_author_name
'Lu, Ping'
'Jackson, Jeffrey J.'
'Eickhoff, John A.'
'Zakarian, Armen'

_publ_section_title
;
 Direct enantioselective conjugate addition of carboxylic acids with
 chiral lithium amides as traceless auxiliaries.
;
_journal_issue 2
_journal_name_full 'Journal of the American Chemical Society'
_journal_page_first 656
_journal_page_last 659
_journal_paper_doi 10.1021/ja512213c
_journal_volume 137
_journal_year 2015
_chemical_absolute_configuration ad
_chemical_formula_sum 'C26 H33 N O3'
_chemical_formula_weight 407.53
_space_group_crystal_system hexagonal
_space_group_IT_number 170
_space_group_name_Hall 'P 65'
_space_group_name_H-M_alt 'P 65'
_symmetry_space_group_name_Hall 'P 65'
_symmetry_space_group_name_H-M 'P 65'
_atom_sites_solution_hydrogens mixed
_audit_creation_method SHELXL-2014/7
_cell_angle_alpha 90
_cell_angle_beta 90
_cell_angle_gamma 120
_cell_formula_units_Z 6
_cell_length_a 12.418(3)
_cell_length_b 12.418(3)
_cell_length_c 25.856(5)
_cell_measurement_temperature 106(2)
_cell_volume 3453.0(14)
_computing_structure_refinement 'SHELXL-2014/7 (Sheldrick, 2014)'
_diffrn_ambient_temperature 106(2)
_diffrn_measured_fraction_theta_full 1.000
_diffrn_measured_fraction_theta_max 0.997
_diffrn_measurement_device_type 'Bruker Kappa Apex II'
_diffrn_measurement_method 'omega scan'
_diffrn_radiation_type MoK\a
_diffrn_radiation_wavelength 0.71073
_diffrn_reflns_av_R_equivalents 0.0651
_diffrn_reflns_av_unetI/netI 0.0553
_diffrn_reflns_Laue_measured_fraction_full 1.000
_diffrn_reflns_Laue_measured_fraction_max 0.997
_diffrn_reflns_limit_h_max 16
_diffrn_reflns_limit_h_min -16
_diffrn_reflns_limit_k_max 16
_diffrn_reflns_limit_k_min -16
_diffrn_reflns_limit_l_max 34
_diffrn_reflns_limit_l_min -34
_diffrn_reflns_number 27447
_diffrn_reflns_point_group_measured_fraction_full 1.000
_diffrn_reflns_point_group_measured_fraction_max 0.995
_diffrn_reflns_theta_full 25.242
_diffrn_reflns_theta_max 28.404
_diffrn_reflns_theta_min 1.894
_exptl_absorpt_coefficient_mu 0.076
_exptl_absorpt_correction_T_max 0.7457
_exptl_absorpt_correction_T_min 0.6035
_exptl_absorpt_correction_type multi-scan
_exptl_absorpt_process_details sadabs
_exptl_crystal_colour colorless
_exptl_crystal_density_diffrn 1.176
_exptl_crystal_description needle
_exptl_crystal_F_000 1320
_exptl_crystal_size_max 0.350
_exptl_crystal_size_mid 0.050
_exptl_crystal_size_min 0.050
_refine_diff_density_max 0.202
_refine_diff_density_min -0.201
_refine_diff_density_rms 0.038
_refine_ls_abs_structure_details
;
 Flack x determined using 1810 quotients [(I+)-(I-)]/[(I+)+(I-)]
 (Parsons, Flack and Wagner, Acta Cryst. B69 (2013) 249-259).
;
_refine_ls_abs_structure_Flack -0.4(8)
_refine_ls_extinction_method none
_refine_ls_goodness_of_fit_ref 1.034
_refine_ls_hydrogen_treatment mixed
_refine_ls_matrix_type full
_refine_ls_number_parameters 277
_refine_ls_number_reflns 5745
_refine_ls_number_restraints 1
_refine_ls_restrained_S_all 1.034
_refine_ls_R_factor_all 0.0683
_refine_ls_R_factor_gt 0.0462
_refine_ls_shift/su_max 0.000
_refine_ls_shift/su_mean 0.000
_refine_ls_structure_factor_coef Fsqd
_refine_ls_weighting_details 'w=1/[\s^2^(Fo^2^)+(0.0354P)^2^+0.5837P] where P=(Fo^2^+2Fc^2^)/3'
_refine_ls_weighting_scheme calc
_refine_ls_wR_factor_gt 0.0868
_refine_ls_wR_factor_ref 0.0945
_reflns_Friedel_coverage 0.953
_reflns_Friedel_fraction_full 1.000
_reflns_Friedel_fraction_max 0.992
_reflns_number_gt 4544
_reflns_number_total 5745
_reflns_threshold_expression 'I > 2\s(I)'
_cod_data_source_file ja512213c_si_004.cif
_cod_data_source_block P65
_cod_depositor_comments 'Adding full bibliography for 4123301--4123302.cif.'
_cod_original_cell_volume 3453.1(15)
_cod_database_code 4123302
_shelx_shelxl_version_number 2014/7
_shelx_space_group_comment
;
The symmetry employed for this shelxl refinement is uniquely defined
by the following loop, which should always be used as a source of
symmetry information in preference to the above space-group names.
They are only intended as comments.
;
_shelx_estimated_absorpt_t_min 0.974
_shelx_estimated_absorpt_t_max 0.996

loop_
_space_group_symop_operation_xyz
'x, y, z'
'-y, x-y, z+2/3'
'-x+y, -x, z+1/3'
'-x, -y, z+1/2'
'y, -x+y, z+1/6'
'x-y, x, z+5/6'

loop_
_atom_site_label
_atom_site_type_symbol
_atom_site_fract_x
_atom_site_fract_y
_atom_site_fract_z
_atom_site_U_iso_or_equiv
_atom_site_adp_type
_atom_site_occupancy
_atom_site_site_symmetry_order
_atom_site_calc_flag
_atom_site_refinement_flags_posn
_atom_site_refinement_flags_adp
C1 C 0.1058(2) 0.3108(2) 0.12988(9) 0.0186(5) Uani 1 1 d . .
H1 H 0.1445 0.3026 0.1625 0.022 Uiso 1 1 calc R U
C2 C 0.0553(2) 0.1889(2) 0.10019(9) 0.0188(5) Uani 1 1 d . .
C3 C 0.0138(3) -0.0276(2) 0.10526(9) 0.0234(6) Uani 1 1 d . .
H3 H -0.0021 -0.0260 0.0674 0.028 Uiso 1 1 calc R U
C4 C 0.1183(3) -0.0574(3) 0.11133(12) 0.0362(7) Uani 1 1 d . .
H4A H 0.1940 0.0081 0.0949 0.054 Uiso 1 1 calc R U
H4B H 0.0940 -0.1373 0.0948 0.054 Uiso 1 1 calc R U
H4C H 0.1340 -0.0620 0.1482 0.054 Uiso 1 1 calc R U
C5 C -0.1086(2) -0.1216(2) 0.13078(9) 0.0229(6) Uani 1 1 d . .
C6 C -0.1403(3) -0.2455(3) 0.13754(10) 0.0303(6) Uani 1 1 d . .
H6 H -0.0856 -0.2727 0.1255 0.036 Uiso 1 1 calc R U
C7 C -0.2511(3) -0.3298(3) 0.16178(11) 0.0418(8) Uani 1 1 d . .
H7 H -0.2708 -0.4135 0.1667 0.050 Uiso 1 1 calc R U
C8 C -0.3318(3) -0.2921(3) 0.17851(12) 0.0443(9) Uani 1 1 d . .
H8 H -0.4070 -0.3494 0.1953 0.053 Uiso 1 1 calc R U
C9 C -0.3034(3) -0.1709(3) 0.17093(11) 0.0398(8) Uani 1 1 d . .
H9 H -0.3603 -0.1453 0.1818 0.048 Uiso 1 1 calc R U
C10 C -0.1920(3) -0.0857(3) 0.14751(10) 0.0301(6) Uani 1 1 d . .
H10 H -0.1730 -0.0020 0.1429 0.036 Uiso 1 1 calc R U
C11 C -0.0051(2) 0.3248(2) 0.14486(9) 0.0197(5) Uani 1 1 d . .
C12 C -0.0447(3) 0.3071(2) 0.19628(10) 0.0262(6) Uani 1 1 d . .
H12 H -0.0007 0.2887 0.2216 0.031 Uiso 1 1 calc R U
C13 C -0.1470(3) 0.3160(3) 0.21082(10) 0.0319(6) Uani 1 1 d . .
H13 H -0.1721 0.3045 0.2460 0.038 Uiso 1 1 calc R U
C14 C -0.2131(3) 0.3416(3) 0.17474(11) 0.0302(6) Uani 1 1 d . .
H14 H -0.2832 0.3480 0.1849 0.036 Uiso 1 1 calc R U
C15 C -0.1759(3) 0.3576(3) 0.12355(11) 0.0313(6) Uani 1 1 d . .
H15 H -0.2211 0.3746 0.0984 0.038 Uiso 1 1 calc R U
C16 C -0.0730(3) 0.3492(3) 0.10870(10) 0.0272(6) Uani 1 1 d . .
H16 H -0.0487 0.3601 0.0734 0.033 Uiso 1 1 calc R U
C17 C 0.2089(2) 0.4189(2) 0.09810(9) 0.0191(5) Uani 1 1 d . .
H17 H 0.1693 0.4321 0.0669 0.023 Uiso 1 1 calc R U
C18 C 0.3078(2) 0.3869(2) 0.07935(9) 0.0206(5) Uani 1 1 d . .
H18 H 0.2615 0.3009 0.0648 0.025 Uiso 1 1 calc R U
C19 C 0.3915(2) 0.3848(3) 0.12255(9) 0.0220(5) Uani 1 1 d . .
H19A H 0.4375 0.4681 0.1387 0.026 Uiso 1 1 calc R U
H19B H 0.3392 0.3248 0.1495 0.026 Uiso 1 1 calc R U
C20 C 0.4844(3) 0.3483(3) 0.10209(10) 0.0275(6) Uani 1 1 d . .
H20A H 0.5404 0.3538 0.1305 0.033 Uiso 1 1 calc R U
H20B H 0.4389 0.2611 0.0899 0.033 Uiso 1 1 calc R U
C21 C 0.5615(3) 0.4323(3) 0.05786(10) 0.0288(6) Uani 1 1 d . .
H21A H 0.6164 0.4027 0.0440 0.035 Uiso 1 1 calc R U
H21B H 0.6147 0.5179 0.0710 0.035 Uiso 1 1 calc R U
C22 C 0.4791(3) 0.4340(3) 0.01449(10) 0.0289(6) Uani 1 1 d . .
H22A H 0.4323 0.3503 -0.0013 0.035 Uiso 1 1 calc R U
H22B H 0.5317 0.4932 -0.0127 0.035 Uiso 1 1 calc R U
C23 C 0.3879(2) 0.4723(3) 0.03543(10) 0.0263(6) Uani 1 1 d . .
H23A H 0.3332 0.4696 0.0070 0.032 Uiso 1 1 calc R U
H23B H 0.4350 0.5589 0.0483 0.032 Uiso 1 1 calc R U
C24 C 0.2687(2) 0.5404(2) 0.13028(10) 0.0241(6) Uani 1 1 d . .
H24A H 0.2859 0.5219 0.1656 0.029 Uiso 1 1 calc R U
H24B H 0.3493 0.6005 0.1144 0.029 Uiso 1 1 calc R U
C25 C 0.1890(3) 0.5994(2) 0.13409(11) 0.0287(6) Uani 1 1 d . .
C26 C 0.0696(3) 0.6480(3) 0.19034(14) 0.0456(9) Uani 1 1 d . .
H26A H 0.1089 0.7357 0.1802 0.068 Uiso 1 1 calc R U
H26B H 0.0450 0.6393 0.2268 0.068 Uiso 1 1 calc R U
H26C H -0.0041 0.5987 0.1689 0.068 Uiso 1 1 calc R U
H H 0.088(2) 0.111(2) 0.1571(11) 0.017(7) Uiso 1 1 d . .
N1 N 0.0575(2) 0.09695(19) 0.12575(8) 0.0210(5) Uani 1 1 d . .
O1 O 0.01369(17) 0.17860(18) 0.05569(6) 0.0250(4) Uani 1 1 d . .
O2 O 0.1579(2) 0.6386(2) 0.09786(9) 0.0447(6) Uani 1 1 d . .
O3 O 0.15672(18) 0.60430(17) 0.18313(8) 0.0319(5) Uani 1 1 d . .

loop_
_atom_site_aniso_label
_atom_site_aniso_U_11
_atom_site_aniso_U_22
_atom_site_aniso_U_33
_atom_site_aniso_U_23
_atom_site_aniso_U_13
_atom_site_aniso_U_12
C1 0.0208(13) 0.0234(13) 0.0110(10) 0.0016(9) -0.0025(9) 0.0105(11)
C2 0.0171(12) 0.0235(13) 0.0139(11) 0.0010(10) 0.0005(9) 0.0087(10)
C3 0.0307(15) 0.0224(14) 0.0121(11) -0.0012(10) 0.0023(10) 0.0096(12)
C4 0.0366(17) 0.0291(16) 0.0420(17) -0.0023(13) 0.0144(14) 0.0156(14)
C5 0.0245(14) 0.0257(14) 0.0111(11) -0.0037(10) -0.0036(10) 0.0070(11)
C6 0.0337(16) 0.0254(15) 0.0216(13) -0.0038(11) 0.0009(11) 0.0069(13)
C7 0.045(2) 0.0269(16) 0.0293(15) -0.0028(12) -0.0007(14) -0.0001(15)
C8 0.0268(16) 0.046(2) 0.0269(14) -0.0059(14) 0.0021(12) -0.0067(15)
C9 0.0248(16) 0.060(2) 0.0273(14) -0.0083(15) -0.0005(12) 0.0157(15)
C10 0.0302(16) 0.0365(16) 0.0212(13) -0.0034(11) -0.0034(11) 0.0150(14)
C11 0.0193(13) 0.0175(12) 0.0166(11) -0.0012(9) -0.0014(10) 0.0050(11)
C12 0.0282(14) 0.0288(15) 0.0183(12) 0.0008(11) -0.0013(11) 0.0117(12)
C13 0.0345(16) 0.0398(17) 0.0210(13) 0.0053(12) 0.0109(11) 0.0183(14)
C14 0.0230(14) 0.0333(16) 0.0335(15) 0.0007(12) 0.0071(12) 0.0137(13)
C15 0.0292(15) 0.0405(17) 0.0281(14) 0.0016(12) -0.0030(12) 0.0204(14)
C16 0.0270(15) 0.0399(16) 0.0170(12) 0.0021(11) 0.0012(10) 0.0183(13)
C17 0.0188(12) 0.0234(13) 0.0142(11) 0.0035(10) -0.0013(9) 0.0099(11)
C18 0.0215(13) 0.0217(13) 0.0168(11) 0.0012(10) -0.0007(10) 0.0094(11)
C19 0.0216(13) 0.0264(14) 0.0180(11) 0.0037(10) -0.0001(10) 0.0121(11)
C20 0.0273(15) 0.0317(15) 0.0271(14) 0.0063(12) 0.0007(11) 0.0174(13)
C21 0.0245(14) 0.0325(16) 0.0305(15) 0.0038(12) 0.0056(12) 0.0151(13)
C22 0.0276(15) 0.0342(15) 0.0224(13) 0.0074(11) 0.0074(11) 0.0136(13)
C23 0.0255(14) 0.0332(15) 0.0204(12) 0.0090(11) 0.0037(11) 0.0148(12)
C24 0.0237(14) 0.0232(13) 0.0241(13) 0.0013(11) -0.0015(11) 0.0108(11)
C25 0.0281(15) 0.0175(13) 0.0355(15) 0.0045(12) -0.0005(12) 0.0077(12)
C26 0.0356(18) 0.0345(18) 0.071(2) -0.0119(16) 0.0028(17) 0.0205(15)
N1 0.0254(12) 0.0224(12) 0.0107(10) 0.0001(8) -0.0010(9) 0.0085(10)
O1 0.0292(10) 0.0331(10) 0.0127(8) -0.0028(7) -0.0064(7) 0.0156(9)
O2 0.0499(14) 0.0421(13) 0.0503(13) 0.0180(11) -0.0002(11) 0.0292(11)
O3 0.0317(11) 0.0247(10) 0.0402(11) -0.0044(9) 0.0029(9) 0.0148(9)

loop_
_atom_type_symbol
_atom_type_description
_atom_type_scat_dispersion_real
_atom_type_scat_dispersion_imag
_atom_type_scat_source
C C 0.0033 0.0016 'International Tables Vol C Tables 4.2.6.8 and 6.1.1.4'
H H 0.0000 0.0000 'International Tables Vol C Tables 4.2.6.8 and 6.1.1.4'
N N 0.0061 0.0033 'International Tables Vol C Tables 4.2.6.8 and 6.1.1.4'
O O 0.0106 0.0060 'International Tables Vol C Tables 4.2.6.8 and 6.1.1.4'

loop_
_geom_angle_atom_site_label_1
_geom_angle_atom_site_label_2
_geom_angle_atom_site_label_3
_geom_angle
C11 C1 C2 107.1(2)
C11 C1 C17 116.0(2)
C2 C1 C17 110.20(19)
C11 C1 H1 107.7
C2 C1 H1 107.7
C17 C1 H1 107.7
O1 C2 N1 123.9(2)
O1 C2 C1 120.9(2)
N1 C2 C1 115.3(2)
N1 C3 C4 108.0(2)
N1 C3 C5 110.7(2)
C4 C3 C5 114.4(2)
N1 C3 H3 107.8
C4 C3 H3 107.8
C5 C3 H3 107.8
C3 C4 H4A 109.5
C3 C4 H4B 109.5
H4A C4 H4B 109.5
C3 C4 H4C 109.5
H4A C4 H4C 109.5
H4B C4 H4C 109.5
C10 C5 C6 118.1(2)
C10 C5 C3 120.5(2)
C6 C5 C3 121.4(2)
C7 C6 C5 120.8(3)
C7 C6 H6 119.6
C5 C6 H6 119.6
C8 C7 C6 120.1(3)
C8 C7 H7 119.9
C6 C7 H7 119.9
C7 C8 C9 119.8(3)
C7 C8 H8 120.1
C9 C8 H8 120.1
C8 C9 C10 120.5(3)
C8 C9 H9 119.8
C10 C9 H9 119.8
C5 C10 C9 120.6(3)
C5 C10 H10 119.7
C9 C10 H10 119.7
C16 C11 C12 118.1(2)
C16 C11 C1 122.4(2)
C12 C11 C1 119.4(2)
C13 C12 C11 120.8(2)
C13 C12 H12 119.6
C11 C12 H12 119.6
C14 C13 C12 120.7(2)
C14 C13 H13 119.6
C12 C13 H13 119.6
C13 C14 C15 119.0(3)
C13 C14 H14 120.5
C15 C14 H14 120.5
C14 C15 C16 120.5(3)
C14 C15 H15 119.7
C16 C15 H15 119.7
C15 C16 C11 120.8(2)
C15 C16 H16 119.6
C11 C16 H16 119.6
C18 C17 C1 111.22(19)
C18 C17 C24 111.3(2)
C1 C17 C24 110.23(19)
C18 C17 H17 108.0
C1 C17 H17 108.0
C24 C17 H17 108.0
C23 C18 C19 109.9(2)
C23 C18 C17 112.3(2)
C19 C18 C17 114.1(2)
C23 C18 H18 106.7
C19 C18 H18 106.7
C17 C18 H18 106.7
C20 C19 C18 111.8(2)
C20 C19 H19A 109.3
C18 C19 H19A 109.3
C20 C19 H19B 109.3
C18 C19 H19B 109.3
H19A C19 H19B 107.9
C21 C20 C19 111.5(2)
C21 C20 H20A 109.3
C19 C20 H20A 109.3
C21 C20 H20B 109.3
C19 C20 H20B 109.3
H20A C20 H20B 108.0
C20 C21 C22 111.5(2)
C20 C21 H21A 109.3
C22 C21 H21A 109.3
C20 C21 H21B 109.3
C22 C21 H21B 109.3
H21A C21 H21B 108.0
C21 C22 C23 110.5(2)
C21 C22 H22A 109.6
C23 C22 H22A 109.6
C21 C22 H22B 109.6
C23 C22 H22B 109.6
H22A C22 H22B 108.1
C22 C23 C18 111.9(2)
C22 C23 H23A 109.2
C18 C23 H23A 109.2
C22 C23 H23B 109.2
C18 C23 H23B 109.2
H23A C23 H23B 107.9
C25 C24 C17 113.5(2)
C25 C24 H24A 108.9
C17 C24 H24A 108.9
C25 C24 H24B 108.9
C17 C24 H24B 108.9
H24A C24 H24B 107.7
O2 C25 O3 123.6(3)
O2 C25 C24 124.7(3)
O3 C25 C24 111.7(2)
O3 C26 H26A 109.5
O3 C26 H26B 109.5
H26A C26 H26B 109.5
O3 C26 H26C 109.5
H26A C26 H26C 109.5
H26B C26 H26C 109.5
C2 N1 C3 125.0(2)
C2 N1 H 118.4(17)
C3 N1 H 116.6(17)
C25 O3 C26 115.9(2)

loop_
_geom_bond_atom_site_label_1
_geom_bond_atom_site_label_2
_geom_bond_distance
C1 C11 1.523(4)
C1 C2 1.524(3)
C1 C17 1.549(3)
C1 H1 1.0000
C2 O1 1.241(3)
C2 N1 1.332(3)
C3 N1 1.459(3)
C3 C4 1.524(4)
C3 C5 1.528(4)
C3 H3 1.0000
C4 H4A 0.9800
C4 H4B 0.9800
C4 H4C 0.9800
C5 C10 1.387(4)
C5 C6 1.395(4)
C6 C7 1.394(4)
C6 H6 0.9500
C7 C8 1.370(5)
C7 H7 0.9500
C8 C9 1.377(5)
C8 H8 0.9500
C9 C10 1.391(4)
C9 H9 0.9500
C10 H10 0.9500
C11 C16 1.390(4)
C11 C12 1.396(3)
C12 C13 1.382(4)
C12 H12 0.9500
C13 C14 1.380(4)
C13 H13 0.9500
C14 C15 1.383(4)
C14 H14 0.9500
C15 C16 1.387(4)
C15 H15 0.9500
C16 H16 0.9500
C17 C18 1.545(3)
C17 C24 1.549(4)
C17 H17 1.0000
C18 C23 1.532(3)
C18 C19 1.535(3)
C18 H18 1.0000
C19 C20 1.529(4)
C19 H19A 0.9900
C19 H19B 0.9900
C20 C21 1.521(4)
C20 H20A 0.9900
C20 H20B 0.9900
C21 C22 1.524(4)
C21 H21A 0.9900
C21 H21B 0.9900
C22 C23 1.531(4)
C22 H22A 0.9900
C22 H22B 0.9900
C23 H23A 0.9900
C23 H23B 0.9900
C24 C25 1.501(4)
C24 H24A 0.9900
C24 H24B 0.9900
C25 O2 1.205(3)
C25 O3 1.340(4)
C26 O3 1.444(4)
C26 H26A 0.9800
C26 H26B 0.9800
C26 H26C 0.9800
N1 H 0.87(3)

loop_
_geom_torsion_atom_site_label_1
_geom_torsion_atom_site_label_2
_geom_torsion_atom_site_label_3
_geom_torsion_atom_site_label_4
_geom_torsion
C11 C1 C2 O1 71.7(3)
C17 C1 C2 O1 -55.3(3)
C11 C1 C2 N1 -107.1(2)
C17 C1 C2 N1 125.9(2)
N1 C3 C5 C10 30.8(3)
C4 C3 C5 C10 153.1(2)
N1 C3 C5 C6 -149.8(2)
C4 C3 C5 C6 -27.4(3)
C10 C5 C6 C7 -1.8(4)
C3 C5 C6 C7 178.8(2)
C5 C6 C7 C8 1.2(4)
C6 C7 C8 C9 0.5(5)
C7 C8 C9 C10 -1.5(4)
C6 C5 C10 C9 0.8(4)
C3 C5 C10 C9 -179.8(2)
C8 C9 C10 C5 0.9(4)
C2 C1 C11 C16 -70.1(3)
C17 C1 C11 C16 53.4(3)
C2 C1 C11 C12 106.8(2)
C17 C1 C11 C12 -129.7(2)
C16 C11 C12 C13 -1.2(4)
C1 C11 C12 C13 -178.3(2)
C11 C12 C13 C14 0.6(4)
C12 C13 C14 C15 0.3(4)
C13 C14 C15 C16 -0.5(4)
C14 C15 C16 C11 -0.2(4)
C12 C11 C16 C15 1.1(4)
C1 C11 C16 C15 178.0(3)
C11 C1 C17 C18 -172.79(19)
C2 C1 C17 C18 -50.9(3)
C11 C1 C17 C24 63.3(3)
C2 C1 C17 C24 -174.8(2)
C1 C17 C18 C23 163.0(2)
C24 C17 C18 C23 -73.7(3)
C1 C17 C18 C19 -71.1(3)
C24 C17 C18 C19 52.2(3)
C23 C18 C19 C20 -54.9(3)
C17 C18 C19 C20 178.0(2)
C18 C19 C20 C21 55.0(3)
C19 C20 C21 C22 -55.2(3)
C20 C21 C22 C23 55.8(3)
C21 C22 C23 C18 -56.7(3)
C19 C18 C23 C22 56.0(3)
C17 C18 C23 C22 -175.9(2)
C18 C17 C24 C25 160.3(2)
C1 C17 C24 C25 -75.9(3)
C17 C24 C25 O2 -62.7(4)
C17 C24 C25 O3 117.7(2)
O1 C2 N1 C3 1.1(4)
C1 C2 N1 C3 179.9(2)
C4 C3 N1 C2 126.8(3)
C5 C3 N1 C2 -107.3(3)
O2 C25 O3 C26 6.5(4)
C24 C25 O3 C26 -174.0(2)
